data_4073442
loop_
_publ_author_name
'Steurer, Marianne'
'Wang, Yaping'
'Mereiter, Kurt'
'Weissensteiner, Walter'

_publ_section_title
;
 Bromide-Mediatedortho-Deprotonation in the Synthesis of Chiral,
 Nonracemic Ferrocene Derivatives
;
_journal_issue 15
_journal_name_full Organometallics
_journal_page_first 3850
_journal_paper_doi 10.1021/om7003282
_journal_volume 26
_journal_year 2007
_chemical_absolute_configuration ad
_chemical_formula_moiety 'C15 H21 Fe N O'
_chemical_formula_sum 'C15 H21 Fe N O'
_chemical_formula_weight 287.18
_chemical_name_common 'compound (R,S~p~)-8'
_chemical_name_systematic
; 
(R,S~p~)-3-[1-(N,N-Dimethylamino)ethyl]-1-hydroxymethyl-ferrocene
;
_space_group_IT_number 19
_symmetry_cell_setting orthorhombic
_symmetry_space_group_name_Hall 'P 2ac 2ab'
_symmetry_space_group_name_H-M 'P 21 21 21'
_atom_sites_solution_hydrogens geom
_atom_sites_solution_primary direct
_atom_sites_solution_secondary difmap
_audit_creation_method SHELXL-97
_cell_angle_alpha 90.00
_cell_angle_beta 90.00
_cell_angle_gamma 90.00
_cell_formula_units_Z 4
_cell_length_a 6.2478(4)
_cell_length_b 10.4688(6)
_cell_length_c 20.7139(12)
_cell_measurement_reflns_used 6415
_cell_measurement_temperature 173(2)
_cell_measurement_theta_max 29.96
_cell_measurement_theta_min 3.41
_cell_volume 1354.83(14)
_computing_cell_refinement 'Bruker SAINT'
_computing_data_collection 'Bruker SMART'
_computing_data_reduction 'Bruker SAINT, SADABS, XPREP'
_computing_molecular_graphics 'Bruker SHELXTL'
_computing_publication_material 'Bruker SHELXTL'
_computing_structure_refinement 'SHELXL-97 (Sheldrick, 1997)'
_computing_structure_solution 'SHELXS-97 (Sheldrick, 1997)'
_diffrn_ambient_temperature 173(2)
_diffrn_measured_fraction_theta_full 0.996
_diffrn_measured_fraction_theta_max 0.996
_diffrn_measurement_device_type 'CCD area detector'
_diffrn_measurement_method 'phi and omega scans'
_diffrn_radiation_monochromator graphite
_diffrn_radiation_source 'fine-focus sealed tube'
_diffrn_radiation_type MoK\a
_diffrn_radiation_wavelength 0.71073
_diffrn_reflns_av_R_equivalents 0.0174
_diffrn_reflns_av_sigmaI/netI 0.0143
_diffrn_reflns_limit_h_max 8
_diffrn_reflns_limit_h_min -8
_diffrn_reflns_limit_k_max 14
_diffrn_reflns_limit_k_min -14
_diffrn_reflns_limit_l_max 28
_diffrn_reflns_limit_l_min -29
_diffrn_reflns_number 17488
_diffrn_reflns_theta_full 29.98
_diffrn_reflns_theta_max 29.98
_diffrn_reflns_theta_min 3.41
_diffrn_standards_decay_% 0
_exptl_absorpt_coefficient_mu 1.101
_exptl_absorpt_correction_T_max 0.751
_exptl_absorpt_correction_T_min 0.638
_exptl_absorpt_correction_type multi-scan
_exptl_absorpt_process_details 'program SADABS V2.10'
_exptl_crystal_colour orange
_exptl_crystal_density_diffrn 1.408
_exptl_crystal_density_method 'not measured'
_exptl_crystal_description prism
_exptl_crystal_F_000 608
_exptl_crystal_size_max 0.48
_exptl_crystal_size_mid 0.34
_exptl_crystal_size_min 0.26
_refine_diff_density_max 0.265
_refine_diff_density_min -0.217
_refine_diff_density_rms 0.040
_refine_ls_abs_structure_details 'Flack H D (1983), Acta Cryst. A39, 876-881'
_refine_ls_abs_structure_Flack -0.007(10)
_refine_ls_extinction_method none
_refine_ls_goodness_of_fit_ref 1.040
_refine_ls_hydrogen_treatment mixed
_refine_ls_matrix_type full
_refine_ls_number_parameters 170
_refine_ls_number_reflns 3921
_refine_ls_number_restraints 115
_refine_ls_restrained_S_all 1.035
_refine_ls_R_factor_all 0.0208
_refine_ls_R_factor_gt 0.0202
_refine_ls_shift/su_max 0.001
_refine_ls_shift/su_mean 0.000
_refine_ls_structure_factor_coef Fsqd
_refine_ls_weighting_details 'calc w=1/[\s^2^(Fo^2^)+(0.0309P)^2^+0.2060P] where P=(Fo^2^+2Fc^2^)/3'
_refine_ls_weighting_scheme calc
_refine_ls_wR_factor_gt 0.0530
_refine_ls_wR_factor_ref 0.0533
_reflns_number_gt 3841
_reflns_number_total 3921
_reflns_threshold_expression >2sigma(I)
_cod_data_source_file om7003282-file003.cif
_cod_data_source_block 8-1085
_cod_depositor_comments
;
The following automatic conversions were performed:

'_symmetry_cell_setting' value 'Orthorhombic' changed to
'orthorhombic' according to
/home/saulius/struct/CIF-dictionaries/cif_core.dic dictionary named
'cif_core.dic' version 2.4.1 from 2010-06-29.

Automatic conversion script
Id: cif_fix_values 1715 2011-07-08 13:25:40Z adriana 
;
_cod_original_sg_symbol_Hall 'P 2ac 2ab '
_cod_original_sg_symbol_H-M P2(1)2(1)2(1)
_cod_database_code 4073442

loop_
_symmetry_equiv_pos_as_xyz
'x, y, z'
'-x+1/2, -y, z+1/2'
'-x, y+1/2, -z+1/2'
'x+1/2, -y+1/2, -z'

loop_
_atom_site_label
_atom_site_type_symbol
_atom_site_fract_x
_atom_site_fract_y
_atom_site_fract_z
_atom_site_U_iso_or_equiv
_atom_site_adp_type
_atom_site_occupancy
_atom_site_symmetry_multiplicity
_atom_site_calc_flag
_atom_site_refinement_flags
Fe Fe 0.65099(2) 0.504359(14) 0.404626(6) 0.02030(5) Uani 1 1 d U
O O 0.16318(14) 0.20165(8) 0.39891(4) 0.02807(16) Uani 1 1 d U
H1O H 0.243(3) 0.1565(19) 0.3792(10) 0.052(6) Uiso 1 1 d .
N N 0.63499(15) 0.52334(9) 0.18744(4) 0.02304(17) Uani 1 1 d U
C1 C 0.62724(16) 0.47899(9) 0.30654(5) 0.02044(16) Uani 1 1 d U
C2 C 0.42579(17) 0.45521(10) 0.33769(5) 0.02110(16) Uani 1 1 d U
H2 H 0.2955 0.4987 0.3290 0.025 Uiso 1 1 calc R
C3 C 0.45362(19) 0.35501(10) 0.38407(5) 0.02179(17) Uani 1 1 d U
C4 C 0.67258(19) 0.31530(10) 0.38109(5) 0.02290(17) Uani 1 1 d U
H4 H 0.7362 0.2496 0.4063 0.027 Uiso 1 1 calc R
C5 C 0.77841(18) 0.39124(10) 0.33387(5) 0.02234(17) Uani 1 1 d U
H5 H 0.9252 0.3849 0.3224 0.027 Uiso 1 1 calc R
C6 C 0.7265(3) 0.69136(12) 0.42261(6) 0.0350(2) Uani 1 1 d U
H6 H 0.7384 0.7575 0.3914 0.042 Uiso 1 1 calc R
C7 C 0.5388(3) 0.65698(13) 0.45655(7) 0.0373(2) Uani 1 1 d U
H7 H 0.4022 0.6958 0.4521 0.045 Uiso 1 1 calc R
C8 C 0.5904(3) 0.55450(14) 0.49838(6) 0.0366(2) Uani 1 1 d U
H8 H 0.4944 0.5125 0.5269 0.044 Uiso 1 1 calc R
C9 C 0.8102(2) 0.52561(12) 0.49024(6) 0.0337(2) Uani 1 1 d U
H9 H 0.8877 0.4611 0.5125 0.040 Uiso 1 1 calc R
C10 C 0.8938(2) 0.60962(13) 0.44331(6) 0.0334(2) Uani 1 1 d U
H10 H 1.0374 0.6111 0.4282 0.040 Uiso 1 1 calc R
C11 C 0.67034(19) 0.57500(10) 0.25376(5) 0.02258(18) Uani 1 1 d U
H11 H 0.5670 0.6469 0.2599 0.027 Uiso 1 1 calc R
C12 C 0.8948(2) 0.63152(15) 0.25792(6) 0.0364(3) Uani 1 1 d U
H12A H 0.9153 0.6931 0.2228 0.055 Uiso 1 1 calc R
H12B H 1.0009 0.5630 0.2541 0.055 Uiso 1 1 calc R
H12C H 0.9125 0.6749 0.2995 0.055 Uiso 1 1 calc R
C13 C 0.7595(2) 0.40878(13) 0.17345(6) 0.0344(3) Uani 1 1 d U
H13A H 0.9110 0.4252 0.1824 0.052 Uiso 1 1 calc R
H13B H 0.7418 0.3858 0.1279 0.052 Uiso 1 1 calc R
H13C H 0.7092 0.3384 0.2007 0.052 Uiso 1 1 calc R
C14 C 0.40793(18) 0.49955(15) 0.17510(5) 0.0309(2) Uani 1 1 d U
H14A H 0.3252 0.5764 0.1854 0.046 Uiso 1 1 calc R
H14B H 0.3588 0.4285 0.2021 0.046 Uiso 1 1 calc R
H14C H 0.3876 0.4778 0.1295 0.046 Uiso 1 1 calc R
C15 C 0.2864(2) 0.30025(11) 0.42801(5) 0.0266(2) Uani 1 1 d U
H15A H 0.3572 0.2658 0.4671 0.032 Uiso 1 1 calc R
H15B H 0.1891 0.3697 0.4419 0.032 Uiso 1 1 calc R

loop_
_atom_site_aniso_label
_atom_site_aniso_U_11
_atom_site_aniso_U_22
_atom_site_aniso_U_33
_atom_site_aniso_U_23
_atom_site_aniso_U_13
_atom_site_aniso_U_12
Fe 0.02187(7) 0.01956(7) 0.01948(7) -0.00269(6) -0.00168(5) 0.00088(7)
O 0.0221(4) 0.0288(4) 0.0333(4) -0.0036(3) 0.0056(4) -0.0029(3)
N 0.0221(4) 0.0266(4) 0.0204(3) 0.0010(3) -0.0005(3) -0.0017(3)
C1 0.0186(4) 0.0229(4) 0.0198(3) -0.0011(3) -0.0001(3) -0.0010(3)
C2 0.0180(4) 0.0240(4) 0.0214(4) -0.0001(3) -0.0006(3) 0.0006(3)
C3 0.0234(4) 0.0215(4) 0.0205(4) -0.0008(3) 0.0010(3) -0.0011(3)
C4 0.0259(4) 0.0197(3) 0.0232(4) -0.0016(3) -0.0015(4) 0.0031(3)
C5 0.0191(4) 0.0237(5) 0.0243(4) -0.0041(3) -0.0002(3) 0.0018(3)
C6 0.0525(7) 0.0204(4) 0.0321(5) -0.0045(3) -0.0078(5) -0.0024(4)
C7 0.0393(5) 0.0334(5) 0.0390(6) -0.0177(4) -0.0051(5) 0.0099(4)
C8 0.0464(6) 0.0397(6) 0.0237(4) -0.0109(3) 0.0044(4) -0.0059(5)
C9 0.0448(6) 0.0314(6) 0.0248(4) -0.0049(3) -0.0122(4) 0.0018(4)
C10 0.0318(5) 0.0342(6) 0.0343(5) -0.0098(4) -0.0059(4) -0.0067(4)
C11 0.0221(5) 0.0239(4) 0.0217(4) -0.0001(3) -0.0006(4) -0.0034(4)
C12 0.0312(6) 0.0482(7) 0.0299(6) 0.0051(5) -0.0041(5) -0.0195(5)
C13 0.0426(7) 0.0330(6) 0.0277(5) -0.0022(4) 0.0055(5) 0.0064(5)
C14 0.0262(4) 0.0376(6) 0.0288(5) 0.0037(5) -0.0056(4) -0.0088(5)
C15 0.0303(5) 0.0251(5) 0.0244(5) -0.0009(4) 0.0050(4) -0.0027(4)

loop_
_atom_type_symbol
_atom_type_description
_atom_type_scat_dispersion_real
_atom_type_scat_dispersion_imag
_atom_type_scat_source
C C 0.0033 0.0016 'International Tables Vol C Tables 4.2.6.8 and 6.1.1.4'
H H 0.0000 0.0000 'International Tables Vol C Tables 4.2.6.8 and 6.1.1.4'
N N 0.0061 0.0033 'International Tables Vol C Tables 4.2.6.8 and 6.1.1.4'
O O 0.0106 0.0060 'International Tables Vol C Tables 4.2.6.8 and 6.1.1.4'
Fe Fe 0.3463 0.8444 'International Tables Vol C Tables 4.2.6.8 and 6.1.1.4'

loop_
_geom_angle_atom_site_label_1
_geom_angle_atom_site_label_2
_geom_angle_atom_site_label_3
_geom_angle
C3 Fe C10 161.38(5)
C3 Fe C2 41.15(4)
C10 Fe C2 156.34(5)
C3 Fe C4 41.08(5)
C10 Fe C4 124.63(5)
C2 Fe C4 68.85(4)
C3 Fe C9 124.01(5)
C10 Fe C9 40.42(5)
C2 Fe C9 162.08(5)
C4 Fe C9 106.27(5)
C3 Fe C5 68.98(5)
C10 Fe C5 107.75(5)
C2 Fe C5 68.63(4)
C4 Fe C5 40.75(4)
C9 Fe C5 119.66(5)
C3 Fe C8 106.46(5)
C10 Fe C8 68.05(6)
C2 Fe C8 125.56(5)
C4 Fe C8 119.15(5)
C9 Fe C8 40.49(6)
C5 Fe C8 154.18(5)
C3 Fe C6 155.72(6)
C10 Fe C6 40.58(6)
C2 Fe C6 121.55(5)
C4 Fe C6 162.63(6)
C9 Fe C6 68.06(5)
C5 Fe C6 126.45(5)
C8 Fe C6 67.97(6)
C3 Fe C7 120.09(6)
C10 Fe C7 68.09(6)
C2 Fe C7 108.50(5)
C4 Fe C7 154.57(6)
C9 Fe C7 68.07(6)
C5 Fe C7 163.81(6)
C8 Fe C7 40.45(6)
C6 Fe C7 40.37(6)
C3 Fe C1 69.52(4)
C10 Fe C1 120.81(5)
C2 Fe C1 41.05(4)
C4 Fe C1 69.11(4)
C9 Fe C1 155.04(5)
C5 Fe C1 40.95(4)
C8 Fe C1 163.34(5)
C6 Fe C1 108.67(5)
C7 Fe C1 126.52(5)
C15 O H1O 107.8(15)
C13 N C14 110.02(11)
C13 N C11 113.69(9)
C14 N C11 111.46(9)
C5 C1 C2 106.79(9)
C5 C1 C11 126.52(10)
C2 C1 C11 126.67(9)
C5 C1 Fe 69.19(6)
C2 C1 Fe 68.99(6)
C11 C1 Fe 128.13(7)
C3 C2 C1 108.77(9)
C3 C2 Fe 69.24(6)
C1 C2 Fe 69.96(6)
C3 C2 H2 125.6
C1 C2 H2 125.6
Fe C2 H2 126.8
C4 C3 C2 107.44(9)
C4 C3 C15 125.53(10)
C2 C3 C15 127.03(10)
C4 C3 Fe 69.71(6)
C2 C3 Fe 69.61(6)
C15 C3 Fe 126.05(8)
C5 C4 C3 108.15(9)
C5 C4 Fe 69.72(6)
C3 C4 Fe 69.22(6)
C5 C4 H4 125.9
C3 C4 H4 125.9
Fe C4 H4 126.7
C4 C5 C1 108.85(10)
C4 C5 Fe 69.53(6)
C1 C5 Fe 69.86(6)
C4 C5 H5 125.6
C1 C5 H5 125.6
Fe C5 H5 126.6
C7 C6 C10 107.91(12)
C7 C6 Fe 69.88(8)
C10 C6 Fe 69.38(7)
C7 C6 H6 126.0
C10 C6 H6 126.0
Fe C6 H6 126.3
C6 C7 C8 107.98(13)
C6 C7 Fe 69.75(7)
C8 C7 Fe 69.68(7)
C6 C7 H7 126.0
C8 C7 H7 126.0
Fe C7 H7 126.1
C7 C8 C9 108.02(13)
C7 C8 Fe 69.87(7)
C9 C8 Fe 69.69(7)
C7 C8 H8 126.0
C9 C8 H8 126.0
Fe C8 H8 126.0
C10 C9 C8 107.94(12)
C10 C9 Fe 69.55(7)
C8 C9 Fe 69.82(7)
C10 C9 H9 126.0
C8 C9 H9 126.0
Fe C9 H9 126.2
C9 C10 C6 108.15(13)
C9 C10 Fe 70.03(7)
C6 C10 Fe 70.04(7)
C9 C10 H10 125.9
C6 C10 H10 125.9
Fe C10 H10 125.6
N C11 C1 113.51(9)
N C11 C12 109.19(9)
C1 C11 C12 112.43(10)
N C11 H11 107.1
C1 C11 H11 107.1
C12 C11 H11 107.1
C11 C12 H12A 109.5
C11 C12 H12B 109.5
H12A C12 H12B 109.5
C11 C12 H12C 109.5
H12A C12 H12C 109.5
H12B C12 H12C 109.5
N C13 H13A 109.5
N C13 H13B 109.5
H13A C13 H13B 109.5
N C13 H13C 109.5
H13A C13 H13C 109.5
H13B C13 H13C 109.5
N C14 H14A 109.5
N C14 H14B 109.5
H14A C14 H14B 109.5
N C14 H14C 109.5
H14A C14 H14C 109.5
H14B C14 H14C 109.5
O C15 C3 113.42(9)
O C15 H15A 108.9
C3 C15 H15A 108.9
O C15 H15B 108.9
C3 C15 H15B 108.9
H15A C15 H15B 107.7

loop_
_geom_bond_atom_site_label_1
_geom_bond_atom_site_label_2
_geom_bond_distance
Fe C3 2.0363(11)
Fe C10 2.0391(13)
Fe C2 2.0414(11)
Fe C4 2.0429(10)
Fe C9 2.0454(11)
Fe C5 2.0455(11)
Fe C8 2.0471(12)
Fe C6 2.0478(13)
Fe C7 2.0495(12)
Fe C1 2.0544(10)
O C15 1.4217(14)
O H1O 0.80(2)
N C13 1.4584(16)
N C14 1.4628(14)
N C11 1.4928(13)
C1 C5 1.4340(14)
C1 C2 1.4361(14)
C1 C11 1.5093(14)
C2 C3 1.4331(15)
C2 H2 0.9500
C3 C4 1.4311(16)
C3 C15 1.4996(16)
C4 C5 1.4233(16)
C4 H4 0.9500
C5 H5 0.9500
C6 C7 1.414(2)
C6 C10 1.417(2)
C6 H6 0.9500
C7 C8 1.416(2)
C7 H7 0.9500
C8 C9 1.416(2)
C8 H8 0.9500
C9 C10 1.4112(19)
C9 H9 0.9500
C10 H10 0.9500
C11 C12 1.5247(16)
C11 H11 1.0000
C12 H12A 0.9800
C12 H12B 0.9800
C12 H12C 0.9800
C13 H13A 0.9800
C13 H13B 0.9800
C13 H13C 0.9800
C14 H14A 0.9800
C14 H14B 0.9800
C14 H14C 0.9800
C15 H15A 0.9900
C15 H15B 0.9900

loop_
_geom_hbond_atom_site_label_D
_geom_hbond_atom_site_label_H
_geom_hbond_atom_site_label_A
_geom_hbond_distance_DH
_geom_hbond_distance_HA
_geom_hbond_distance_DA
_geom_hbond_angle_DHA
_geom_hbond_site_symmetry_A
O H1O N 0.80(2) 2.10(2) 2.8765(13) 162(2) 3_645

loop_
_geom_torsion_atom_site_label_1
_geom_torsion_atom_site_label_2
_geom_torsion_atom_site_label_3
_geom_torsion_atom_site_label_4
_geom_torsion
C3 Fe C1 C5 -81.15(7)
C10 Fe C1 C5 81.62(8)
C2 Fe C1 C5 -118.49(9)
C4 Fe C1 C5 -37.11(6)
C9 Fe C1 C5 46.63(13)
C8 Fe C1 C5 -160.02(17)
C6 Fe C1 C5 124.57(8)
C7 Fe C1 C5 165.93(8)
C3 Fe C1 C2 37.33(6)
C10 Fe C1 C2 -159.90(7)
C4 Fe C1 C2 81.38(7)
C9 Fe C1 C2 165.12(10)
C5 Fe C1 C2 118.49(9)
C8 Fe C1 C2 -41.53(19)
C6 Fe C1 C2 -116.94(7)
C7 Fe C1 C2 -75.58(8)
C3 Fe C1 C11 158.12(10)
C10 Fe C1 C11 -39.11(11)
C2 Fe C1 C11 120.79(12)
C4 Fe C1 C11 -157.84(11)
C9 Fe C1 C11 -74.10(15)
C5 Fe C1 C11 -120.73(12)
C8 Fe C1 C11 79.3(2)
C6 Fe C1 C11 3.84(11)
C7 Fe C1 C11 45.20(12)
C5 C1 C2 C3 0.61(12)
C11 C1 C2 C3 178.91(9)
Fe C1 C2 C3 -58.50(7)
C5 C1 C2 Fe 59.11(7)
C11 C1 C2 Fe -122.59(10)
C10 Fe C2 C3 167.66(12)
C4 Fe C2 C3 38.22(6)
C9 Fe C2 C3 -39.07(18)
C5 Fe C2 C3 82.09(7)
C8 Fe C2 C3 -73.21(8)
C6 Fe C2 C3 -157.35(7)
C7 Fe C2 C3 -114.86(8)
C1 Fe C2 C3 120.30(9)
C3 Fe C2 C1 -120.30(9)
C10 Fe C2 C1 47.36(15)
C4 Fe C2 C1 -82.08(6)
C9 Fe C2 C1 -159.37(14)
C5 Fe C2 C1 -38.21(6)
C8 Fe C2 C1 166.49(7)
C6 Fe C2 C1 82.34(8)
C7 Fe C2 C1 124.84(7)
C1 C2 C3 C4 -0.76(12)
Fe C2 C3 C4 -59.70(7)
C1 C2 C3 C15 179.35(10)
Fe C2 C3 C15 120.40(11)
C1 C2 C3 Fe 58.94(7)
C10 Fe C3 C4 -45.84(17)
C2 Fe C3 C4 118.57(9)
C9 Fe C3 C4 -74.95(8)
C5 Fe C3 C4 37.40(6)
C8 Fe C3 C4 -115.73(7)
C6 Fe C3 C4 171.51(10)
C7 Fe C3 C4 -157.49(7)
C1 Fe C3 C4 81.33(6)
C10 Fe C3 C2 -164.41(14)
C4 Fe C3 C2 -118.57(9)
C9 Fe C3 C2 166.47(7)
C5 Fe C3 C2 -81.17(6)
C8 Fe C3 C2 125.70(7)
C6 Fe C3 C2 52.93(14)
C7 Fe C3 C2 83.94(8)
C1 Fe C3 C2 -37.25(6)
C10 Fe C3 C15 73.98(19)
C2 Fe C3 C15 -121.61(13)
C4 Fe C3 C15 119.82(12)
C9 Fe C3 C15 44.87(12)
C5 Fe C3 C15 157.22(11)
C8 Fe C3 C15 4.09(11)
C6 Fe C3 C15 -68.68(16)
C7 Fe C3 C15 -37.67(12)
C1 Fe C3 C15 -158.85(11)
C2 C3 C4 C5 0.60(12)
C15 C3 C4 C5 -179.50(10)
Fe C3 C4 C5 -59.04(7)
C2 C3 C4 Fe 59.64(7)
C15 C3 C4 Fe -120.46(11)
C3 Fe C4 C5 119.69(9)
C10 Fe C4 C5 -76.47(8)
C2 Fe C4 C5 81.40(7)
C9 Fe C4 C5 -116.81(7)
C8 Fe C4 C5 -158.71(7)
C6 Fe C4 C5 -48.57(17)
C7 Fe C4 C5 170.18(11)
C1 Fe C4 C5 37.28(6)
C10 Fe C4 C3 163.84(7)
C2 Fe C4 C3 -38.29(6)
C9 Fe C4 C3 123.49(7)
C5 Fe C4 C3 -119.69(9)
C8 Fe C4 C3 81.59(8)
C6 Fe C4 C3 -168.26(14)
C7 Fe C4 C3 50.49(14)
C1 Fe C4 C3 -82.41(6)
C3 C4 C5 C1 -0.23(12)
Fe C4 C5 C1 -58.95(7)
C3 C4 C5 Fe 58.72(7)
C2 C1 C5 C4 -0.24(11)
C11 C1 C5 C4 -178.54(9)
Fe C1 C5 C4 58.74(7)
C2 C1 C5 Fe -58.98(7)
C11 C1 C5 Fe 122.72(10)
C3 Fe C5 C4 -37.69(6)
C10 Fe C5 C4 122.86(7)
C2 Fe C5 C4 -81.98(7)
C9 Fe C5 C4 80.39(8)
C8 Fe C5 C4 46.72(14)
C6 Fe C5 C4 163.84(7)
C7 Fe C5 C4 -164.77(18)
C1 Fe C5 C4 -120.28(9)
C3 Fe C5 C1 82.59(7)
C10 Fe C5 C1 -116.85(7)
C2 Fe C5 C1 38.30(6)
C4 Fe C5 C1 120.28(9)
C9 Fe C5 C1 -159.33(6)
C8 Fe C5 C1 167.00(11)
C6 Fe C5 C1 -75.88(8)
C7 Fe C5 C1 -44.5(2)
C3 Fe C6 C7 43.48(15)
C10 Fe C6 C7 -119.20(11)
C2 Fe C6 C7 81.52(9)
C4 Fe C6 C7 -155.48(14)
C9 Fe C6 C7 -81.50(9)
C5 Fe C6 C7 167.05(8)
C8 Fe C6 C7 -37.67(9)
C1 Fe C6 C7 124.91(8)
C3 Fe C6 C10 162.68(10)
C2 Fe C6 C10 -159.28(7)
C4 Fe C6 C10 -36.28(18)
C9 Fe C6 C10 37.70(8)
C5 Fe C6 C10 -73.76(9)
C8 Fe C6 C10 81.52(9)
C7 Fe C6 C10 119.20(11)
C1 Fe C6 C10 -115.89(8)
C10 C6 C7 C8 0.26(14)
Fe C6 C7 C8 59.42(9)
C10 C6 C7 Fe -59.16(8)
C3 Fe C7 C6 -160.91(7)
C10 Fe C7 C6 37.74(8)
C2 Fe C7 C6 -117.28(8)
C4 Fe C7 C6 163.23(10)
C9 Fe C7 C6 81.47(9)
C5 Fe C7 C6 -40.3(2)
C8 Fe C7 C6 119.16(12)
C1 Fe C7 C6 -75.16(9)
C3 Fe C7 C8 79.92(10)
C10 Fe C7 C8 -81.42(9)
C2 Fe C7 C8 123.56(9)
C4 Fe C7 C8 44.06(16)
C9 Fe C7 C8 -37.69(9)
C5 Fe C7 C8 -159.48(17)
C6 Fe C7 C8 -119.16(12)
C1 Fe C7 C8 165.68(8)
C6 C7 C8 C9 0.00(14)
Fe C7 C8 C9 59.47(8)
C6 C7 C8 Fe -59.46(9)
C3 Fe C8 C7 -117.34(9)
C10 Fe C8 C7 81.52(10)
C2 Fe C8 C7 -76.27(10)
C4 Fe C8 C7 -160.01(8)
C9 Fe C8 C7 119.14(12)
C5 Fe C8 C7 167.03(11)
C6 Fe C8 C7 37.60(9)
C1 Fe C8 C7 -43.9(2)
C3 Fe C8 C9 123.52(8)
C10 Fe C8 C9 -37.62(8)
C2 Fe C8 C9 164.58(7)
C4 Fe C8 C9 80.85(9)
C5 Fe C8 C9 47.89(15)
C6 Fe C8 C9 -81.55(9)
C7 Fe C8 C9 -119.14(12)
C1 Fe C8 C9 -163.06(15)
C7 C8 C9 C10 -0.26(13)
Fe C8 C9 C10 59.32(8)
C7 C8 C9 Fe -59.58(8)
C3 Fe C9 C10 166.14(7)
C2 Fe C9 C10 -163.84(14)
C4 Fe C9 C10 124.76(8)
C5 Fe C9 C10 82.67(9)
C8 Fe C9 C10 -119.16(12)
C6 Fe C9 C10 -37.84(8)
C7 Fe C9 C10 -81.51(9)
C1 Fe C9 C10 49.42(14)
C3 Fe C9 C8 -74.70(9)
C10 Fe C9 C8 119.16(12)
C2 Fe C9 C8 -44.67(19)
C4 Fe C9 C8 -116.07(8)
C5 Fe C9 C8 -158.17(8)
C6 Fe C9 C8 81.32(9)
C7 Fe C9 C8 37.65(9)
C1 Fe C9 C8 168.58(10)
C8 C9 C10 C6 0.42(13)
Fe C9 C10 C6 59.91(8)
C8 C9 C10 Fe -59.48(8)
C7 C6 C10 C9 -0.42(14)
Fe C6 C10 C9 -59.90(8)
C7 C6 C10 Fe 59.48(9)
C3 Fe C10 C9 -38.46(19)
C2 Fe C10 C9 167.68(11)
C4 Fe C10 C9 -73.41(9)
C5 Fe C10 C9 -115.19(8)
C8 Fe C10 C9 37.69(8)
C6 Fe C10 C9 118.99(12)
C7 Fe C10 C9 81.45(9)
C1 Fe C10 C9 -158.09(7)
C3 Fe C10 C6 -157.45(14)
C2 Fe C10 C6 48.69(16)
C4 Fe C10 C6 167.60(7)
C9 Fe C10 C6 -118.99(12)
C5 Fe C10 C6 125.82(8)
C8 Fe C10 C6 -81.31(9)
C7 Fe C10 C6 -37.55(8)
C1 Fe C10 C6 82.91(9)
C13 N C11 C1 -56.05(13)
C14 N C11 C1 69.00(13)
C13 N C11 C12 70.25(13)
C14 N C11 C12 -164.69(11)
C5 C1 C11 N 89.32(13)
C2 C1 C11 N -88.65(13)
Fe C1 C11 N -179.57(7)
C5 C1 C11 C12 -35.25(15)
C2 C1 C11 C12 146.78(11)
Fe C1 C11 C12 55.85(13)
C4 C3 C15 O -94.41(13)
C2 C3 C15 O 85.47(14)
Fe C3 C15 O 176.01(8)
